data_4033853
loop_
_publ_author_name
'Usuki, Tsukasa'
'Uchida, Hikaru'
'Omoto, Kenichiro'
'Yamanoi, Yoshinori'
'Yamada, Ayano'
'Iwamura, Munetaka'
'Nozaki, Koichi'
'Nishihara, Hiroshi'

_publ_section_title
;
 Enhancement of the Photofunction of Phosphorescent Pt(II) Cyclometalated
 Complexes Driven by Substituents: Solid-State Luminescence and Circularly
 Polarized Luminescence.
;
_journal_issue 17
_journal_name_full 'The Journal of organic chemistry'
_journal_page_first 10749
_journal_page_last 10756
_journal_paper_doi 10.1021/acs.joc.9b01285
_journal_volume 84
_journal_year 2019
_chemical_formula_moiety 'C22 H23 N O2 Pt S Si'
_chemical_formula_sum 'C22 H23 N O2 Pt S Si'
_chemical_formula_weight 588.66
_space_group_crystal_system monoclinic
_space_group_IT_number 14
_space_group_name_Hall '-P 2ybc'
_space_group_name_H-M_alt 'P 1 21/c 1'
_atom_sites_solution_hydrogens geom
_atom_sites_solution_primary direct
_atom_sites_solution_secondary difmap
_cell_angle_alpha 90.0000
_cell_angle_beta 105.260(3)
_cell_angle_gamma 90.0000
_cell_formula_units_Z 4
_cell_length_a 14.334(4)
_cell_length_b 12.401(3)
_cell_length_c 12.344(4)
_cell_measurement_reflns_used 5798
_cell_measurement_temperature 273
_cell_measurement_theta_max 27.49
_cell_measurement_theta_min 3.02
_cell_volume 2116.9(10)
_computing_cell_refinement 'CrystalClear-SM Expert 2.0 r3'
_computing_data_collection 'CrystalClear-SM Expert 2.0 r3 (Rigaku, 2009)'
_computing_data_reduction 'CrystalClear-SM Expert 2.0 r3'
_computing_molecular_graphics 'CrystalStructure 4.3'
_computing_publication_material 'CrystalStructure 4.3 (Rigaku, 2018)'
_computing_structure_refinement 'SHELXL97 (Sheldrick, 2008)'
_computing_structure_solution 'SHELXS97 (Sheldrick, 2008)'
_diffrn_ambient_temperature 273
_diffrn_detector_area_resol_mean 29.257
_diffrn_measured_fraction_theta_full 0.980
_diffrn_measured_fraction_theta_max 0.980
_diffrn_measurement_device_type 'Rigaku Saturn70'
_diffrn_measurement_method \w
_diffrn_radiation_type 'Mo K\a'
_diffrn_radiation_wavelength 0.71075
_diffrn_reflns_av_R_equivalents 0.0386
_diffrn_reflns_av_unetI/netI 0.0340
_diffrn_reflns_Laue_measured_fraction_full 0.000
_diffrn_reflns_Laue_measured_fraction_max 0.000
_diffrn_reflns_limit_h_max 16
_diffrn_reflns_limit_h_min -16
_diffrn_reflns_limit_k_max 13
_diffrn_reflns_limit_k_min -13
_diffrn_reflns_limit_l_max 14
_diffrn_reflns_limit_l_min -14
_diffrn_reflns_number 12193
_diffrn_reflns_point_group_measured_fraction_full 0.000
_diffrn_reflns_point_group_measured_fraction_max 0.000
_diffrn_reflns_theta_full 24.250
_diffrn_reflns_theta_max 24.250
_diffrn_reflns_theta_min 3.020
_diffrn_standards_number 0
_exptl_absorpt_coefficient_mu 6.775
_exptl_absorpt_correction_T_max 0.873
_exptl_absorpt_correction_T_min 0.676
_exptl_absorpt_correction_type multi-scan
_exptl_absorpt_process_details 'REQAB (Rigaku, 1998)'
_exptl_crystal_colour yellow
_exptl_crystal_density_diffrn 1.847
_exptl_crystal_density_method 'not measured'
_exptl_crystal_description platelet
_exptl_crystal_F_000 1144.00
_exptl_crystal_size_max 0.185
_exptl_crystal_size_mid 0.126
_exptl_crystal_size_min 0.020
_refine_diff_density_max 3.88
_refine_diff_density_min -1.20
_refine_ls_extinction_method none
_refine_ls_goodness_of_fit_ref 1.132
_refine_ls_hydrogen_treatment constr
_refine_ls_number_parameters 253
_refine_ls_number_reflns 3357
_refine_ls_number_restraints 0
_refine_ls_R_factor_all 0.0421
_refine_ls_R_factor_gt 0.0391
_refine_ls_shift/su_max 0.001
_refine_ls_structure_factor_coef Fsqd
_refine_ls_weighting_details 'w = 1/[\s^2^(Fo^2^)+(0.0301P)^2^+27.4584P] where P=(Fo^2^+2Fc^2^)/3'
_refine_ls_weighting_scheme calc
_refine_ls_wR_factor_gt 0.0896
_refine_ls_wR_factor_ref 0.0911
_reflns_number_gt 3150
_reflns_number_total 3357
_reflns_threshold_expression F^2^>2.0\s(F^2^)
_cod_data_source_file jo9b01285_si_003.cif
_cod_data_source_block Pt3_MeOH_DCM_rt
_cod_depositor_comments
;
The following automatic conversions were performed:

data name '_atom_site_symetry_multiplicity' was replaced with
'_atom_site_symmetry_multiplicity' as specified in the replacement
file
'/home/data/users/saulius/crontab/automatic-downloads/current/ACS/lib/lists/replacement-tags.lst'.

Automatic conversion script
Id: cif_correct_tags 6909 2019-04-08 15:41:33Z antanas 
;
_cod_original_cell_volume 2116.7(10)
_cod_database_code 4033853

loop_
_space_group_symop_id
_space_group_symop_operation_xyz
1 +X,+Y,+Z
2 -X,1/2+Y,1/2-Z
3 -X,-Y,-Z
4 +X,-1/2-Y,-1/2+Z

loop_
_atom_site_label
_atom_site_type_symbol
_atom_site_fract_x
_atom_site_fract_y
_atom_site_fract_z
_atom_site_U_iso_or_equiv
_atom_site_adp_type
_atom_site_occupancy
_atom_site_symmetry_multiplicity
_atom_site_calc_flag
_atom_site_refinement_flags
Pt1 Pt 0.87524(2) 0.06958(2) 0.80593(2) 0.01211(12) Uani 1 1 d .
S1 S 0.69374(15) 0.26635(17) 0.96860(17) 0.0168(4) Uani 1 1 d .
Si1 Si 0.49031(16) 0.27413(18) 0.79257(19) 0.0163(5) Uani 1 1 d .
O1 O 0.7927(4) 0.0101(5) 0.6618(5) 0.0174(12) Uani 1 1 d .
O2 O 1.0016(4) 0.0076(4) 0.7774(4) 0.0179(13) Uani 1 1 d .
N1 N 0.9460(5) 0.1385(5) 0.9511(5) 0.0141(14) Uani 1 1 d .
C1 C 1.0410(6) 0.1338(6) 0.9961(7) 0.0160(18) Uani 1 1 d .
H1 H 1.0779 0.0912 0.9611 0.019 Uiso 1 1 calc R
C2 C 1.0880(6) 0.1898(7) 1.0933(7) 0.0172(18) Uani 1 1 d .
H2 H 1.1548 0.1859 1.1223 0.021 Uiso 1 1 calc R
C3 C 1.0310(6) 0.2521(7) 1.1454(7) 0.0206(19) Uani 1 1 d .
H3 H 1.0598 0.2914 1.2097 0.025 Uiso 1 1 calc R
C4 C 0.9337(6) 0.2552(7) 1.1025(7) 0.0180(18) Uani 1 1 d .
H4 H 0.8958 0.2951 1.1385 0.022 Uiso 1 1 calc R
C5 C 0.8903(6) 0.1982(6) 1.0039(7) 0.0146(17) Uani 1 1 d .
C6 C 0.7895(6) 0.1959(6) 0.9428(6) 0.0142(17) Uani 1 1 d .
C7 C 0.7657(6) 0.1413(7) 0.8424(7) 0.0185(18) Uani 1 1 d .
C8 C 0.6668(6) 0.1573(7) 0.7864(7) 0.0169(18) Uani 1 1 d .
H8 H 0.6375 0.1263 0.7172 0.020 Uiso 1 1 calc R
C9 C 0.6169(6) 0.2236(7) 0.8441(6) 0.0158(17) Uani 1 1 d .
C10 C 0.4842(7) 0.4106(7) 0.8514(8) 0.026(2) Uani 1 1 d .
H10A H 0.4194 0.4378 0.8257 0.031 Uiso 1 1 calc R
H10B H 0.5276 0.4579 0.8271 0.031 Uiso 1 1 calc R
H10C H 0.5023 0.4068 0.9319 0.031 Uiso 1 1 calc R
C11 C 0.4607(7) 0.2752(8) 0.6357(7) 0.026(2) Uani 1 1 d .
H11A H 0.4647 0.2031 0.6088 0.032 Uiso 1 1 calc R
H11B H 0.5058 0.3205 0.6119 0.032 Uiso 1 1 calc R
H11C H 0.3963 0.3024 0.6058 0.032 Uiso 1 1 calc R
C12 C 0.4025(6) 0.1842(7) 0.8391(6) 0.0169(18) Uani 1 1 d .
C13 C 0.4239(6) 0.0785(7) 0.8733(7) 0.0196(19) Uani 1 1 d .
H13 H 0.4833 0.0497 0.8712 0.024 Uiso 1 1 calc R
C14 C 0.3595(6) 0.0148(7) 0.9102(8) 0.024(2) Uani 1 1 d .
H14 H 0.3753 -0.0564 0.9309 0.029 Uiso 1 1 calc R
C15 C 0.2707(6) 0.0571(7) 0.9167(7) 0.0218(19) Uani 1 1 d .
H15 H 0.2279 0.0157 0.9443 0.026 Uiso 1 1 calc R
C16 C 0.2480(6) 0.1623(7) 0.8809(6) 0.0199(19) Uani 1 1 d .
H16 H 0.1886 0.1912 0.8827 0.024 Uiso 1 1 calc R
C17 C 0.3132(6) 0.2250(7) 0.8424(7) 0.0181(18) Uani 1 1 d .
H17 H 0.2967 0.2952 0.8186 0.022 Uiso 1 1 calc R
C18 C 0.8268(6) -0.0415(6) 0.5904(7) 0.0168(18) Uani 1 1 d .
C19 C 0.9228(6) -0.0661(7) 0.5999(7) 0.0209(19) Uani 1 1 d .
H19 H 0.9354 -0.1025 0.5393 0.025 Uiso 1 1 calc R
C20 C 1.0028(7) -0.0432(7) 0.6883(7) 0.0206(19) Uani 1 1 d .
C21 C 1.1007(6) -0.0802(7) 0.6814(7) 0.0203(19) Uani 1 1 d .
H21A H 1.0946 -0.1175 0.6117 0.024 Uiso 1 1 calc R
H21B H 1.1278 -0.1279 0.7429 0.024 Uiso 1 1 calc R
H21C H 1.1423 -0.0189 0.6851 0.024 Uiso 1 1 calc R
C22 C 0.7500(6) -0.0693(7) 0.4829(7) 0.0217(19) Uani 1 1 d .
H22A H 0.7794 -0.1076 0.4329 0.026 Uiso 1 1 calc R
H22B H 0.7211 -0.0041 0.4474 0.026 Uiso 1 1 calc R
H22C H 0.7012 -0.1136 0.5007 0.026 Uiso 1 1 calc R

loop_
_atom_site_aniso_label
_atom_site_aniso_U_11
_atom_site_aniso_U_22
_atom_site_aniso_U_33
_atom_site_aniso_U_23
_atom_site_aniso_U_13
_atom_site_aniso_U_12
Pt1 0.01479(18) 0.01056(18) 0.01277(17) -0.00075(12) 0.00679(12) -0.00032(12)
S1 0.0176(10) 0.0161(11) 0.0180(10) -0.0026(8) 0.0067(8) 0.0028(8)
Si1 0.0161(12) 0.0162(12) 0.0174(11) 0.0007(10) 0.0055(9) 0.0006(9)
O1 0.017(3) 0.020(3) 0.017(3) -0.003(2) 0.008(2) 0.001(2)
O2 0.023(3) 0.015(3) 0.018(3) 0.000(2) 0.010(3) -0.001(2)
N1 0.016(4) 0.011(4) 0.016(3) 0.005(3) 0.007(3) 0.000(3)
C1 0.020(4) 0.009(4) 0.023(4) 0.008(3) 0.013(4) 0.005(3)
C2 0.012(4) 0.018(4) 0.021(4) 0.008(4) 0.001(3) 0.003(3)
C3 0.029(5) 0.013(5) 0.020(4) 0.006(4) 0.007(4) 0.000(4)
C4 0.022(5) 0.016(4) 0.019(4) 0.004(3) 0.010(4) 0.002(3)
C5 0.018(4) 0.012(4) 0.017(4) 0.002(3) 0.009(3) -0.001(3)
C6 0.017(4) 0.012(4) 0.016(4) 0.005(3) 0.009(3) 0.000(3)
C7 0.030(5) 0.012(4) 0.016(4) 0.003(3) 0.011(4) -0.004(4)
C8 0.014(4) 0.019(5) 0.019(4) -0.001(4) 0.006(3) -0.001(3)
C9 0.019(4) 0.015(4) 0.014(4) -0.001(3) 0.007(3) 0.000(3)
C10 0.024(5) 0.021(5) 0.035(5) 0.003(4) 0.012(4) 0.003(4)
C11 0.028(5) 0.027(5) 0.024(5) 0.003(4) 0.007(4) -0.004(4)
C12 0.019(4) 0.019(5) 0.011(4) 0.000(3) 0.001(3) 0.000(3)
C13 0.023(5) 0.021(5) 0.018(4) 0.001(4) 0.011(4) 0.004(4)
C14 0.022(5) 0.016(5) 0.033(5) 0.006(4) 0.005(4) 0.003(4)
C15 0.011(4) 0.027(5) 0.024(5) 0.006(4) 0.000(3) -0.010(4)
C16 0.011(4) 0.034(5) 0.013(4) 0.006(4) 0.001(3) -0.001(4)
C17 0.020(4) 0.017(5) 0.017(4) 0.004(4) 0.004(3) 0.004(3)
C18 0.023(5) 0.010(4) 0.020(4) -0.001(3) 0.009(4) -0.005(3)
C19 0.031(5) 0.017(5) 0.022(4) -0.002(4) 0.020(4) 0.001(4)
C20 0.037(5) 0.010(4) 0.019(4) 0.004(4) 0.014(4) 0.003(4)
C21 0.022(5) 0.026(5) 0.019(4) -0.003(4) 0.015(4) 0.003(4)
C22 0.024(5) 0.020(5) 0.023(5) -0.004(4) 0.009(4) -0.001(4)

loop_
_atom_type_symbol
_atom_type_description
_atom_type_scat_dispersion_real
_atom_type_scat_dispersion_imag
_atom_type_scat_source
C C 0.0033 0.0016
;
International Tables for Crystallography
(Vol. C, Tables 4.2.6.8 and 6.1.1.4)
;
H H 0.0000 0.0000
;
International Tables for Crystallography
(Vol. C, Table 6.1.1.4)
;
N N 0.0061 0.0033
;
International Tables for Crystallography
(Vol. C, Tables 4.2.6.8 and 6.1.1.4)
;
O O 0.0106 0.0060
;
International Tables for Crystallography
(Vol. C, Tables 4.2.6.8 and 6.1.1.4)
;
Pt Pt -1.7033 8.3905
;
International Tables for Crystallography
(Vol. C, Tables 4.2.6.8 and 6.1.1.4)
;
S S 0.1246 0.1234
;
International Tables for Crystallography
(Vol. C, Tables 4.2.6.8 and 6.1.1.4)
;
Si Si 0.0817 0.0704
;
International Tables for Crystallography
(Vol. C, Tables 4.2.6.8 and 6.1.1.4)
;

loop_
_geom_angle_atom_site_label_1
_geom_angle_atom_site_label_2
_geom_angle_atom_site_label_3
_geom_angle
C7 Pt1 O1 92.8(3)
C7 Pt1 N1 81.3(3)
O1 Pt1 N1 174.0(2)
C7 Pt1 O2 173.3(3)
O1 Pt1 O2 92.9(2)
N1 Pt1 O2 92.9(2)
C9 S1 C6 91.8(4)
C10 Si1 C9 108.4(4)
C10 Si1 C11 112.2(4)
C9 Si1 C11 106.9(4)
C10 Si1 C12 108.5(4)
C9 Si1 C12 111.5(4)
C11 Si1 C12 109.4(4)
C18 O1 Pt1 123.4(5)
C20 O2 Pt1 122.7(6)
C1 N1 C5 119.0(7)
C1 N1 Pt1 125.2(5)
C5 N1 Pt1 115.7(5)
N1 C1 C2 123.1(7)
N1 C1 H1 118.4
C2 C1 H1 118.4
C1 C2 C3 117.5(8)
C1 C2 H2 121.3
C3 C2 H2 121.3
C4 C3 C2 120.1(8)
C4 C3 H3 119.9
C2 C3 H3 119.9
C3 C4 C5 120.1(8)
C3 C4 H4 120.0
C5 C4 H4 120.0
N1 C5 C4 120.1(7)
N1 C5 C6 111.6(7)
C4 C5 C6 128.2(7)
C7 C6 C5 117.3(7)
C7 C6 S1 113.3(6)
C5 C6 S1 128.9(6)
C6 C7 C8 110.5(7)
C6 C7 Pt1 114.1(6)
C8 C7 Pt1 135.3(6)
C9 C8 C7 114.4(7)
C9 C8 H8 122.8
C7 C8 H8 122.8
C8 C9 S1 110.0(6)
C8 C9 Si1 127.2(6)
S1 C9 Si1 122.4(5)
Si1 C10 H10A 109.5
Si1 C10 H10B 109.5
H10A C10 H10B 109.5
Si1 C10 H10C 109.5
H10A C10 H10C 109.5
H10B C10 H10C 109.5
Si1 C11 H11A 109.5
Si1 C11 H11B 109.5
H11A C11 H11B 109.5
Si1 C11 H11C 109.5
H11A C11 H11C 109.5
H11B C11 H11C 109.5
C17 C12 C13 118.0(8)
C17 C12 Si1 119.3(6)
C13 C12 Si1 122.7(6)
C14 C13 C12 121.8(8)
C14 C13 H13 119.1
C12 C13 H13 119.1
C13 C14 C15 120.2(8)
C13 C14 H14 119.9
C15 C14 H14 119.9
C16 C15 C14 118.3(8)
C16 C15 H15 120.8
C14 C15 H15 120.8
C15 C16 C17 120.8(8)
C15 C16 H16 119.6
C17 C16 H16 119.6
C12 C17 C16 120.9(8)
C12 C17 H17 119.5
C16 C17 H17 119.5
O1 C18 C19 126.9(8)
O1 C18 C22 113.0(7)
C19 C18 C22 119.9(7)
C20 C19 C18 128.2(8)
C20 C19 H19 115.9
C18 C19 H19 115.9
O2 C20 C19 125.7(8)
O2 C20 C21 115.3(8)
C19 C20 C21 118.9(7)
C20 C21 H21A 109.5
C20 C21 H21B 109.5
H21A C21 H21B 109.5
C20 C21 H21C 109.5
H21A C21 H21C 109.5
H21B C21 H21C 109.5
C18 C22 H22A 109.5
C18 C22 H22B 109.5
H22A C22 H22B 109.5
C18 C22 H22C 109.5
H22A C22 H22C 109.5
H22B C22 H22C 109.5

loop_
_geom_bond_atom_site_label_1
_geom_bond_atom_site_label_2
_geom_bond_distance
Pt1 C7 1.957(9)
Pt1 O1 2.000(6)
Pt1 N1 2.004(7)
Pt1 O2 2.081(6)
S1 C9 1.722(8)
S1 C6 1.726(8)
Si1 C10 1.852(9)
Si1 C9 1.866(8)
Si1 C11 1.870(9)
Si1 C12 1.882(9)
O1 C18 1.286(10)
O2 C20 1.272(10)
N1 C1 1.330(10)
N1 C5 1.374(10)
C1 C2 1.397(12)
C1 H1 0.9300
C2 C3 1.399(12)
C2 H2 0.9300
C3 C4 1.355(12)
C3 H3 0.9300
C4 C5 1.403(12)
C4 H4 0.9300
C5 C6 1.443(11)
C6 C7 1.374(11)
C7 C8 1.418(12)
C8 C9 1.400(11)
C8 H8 0.9300
C10 H10A 0.9600
C10 H10B 0.9600
C10 H10C 0.9600
C11 H11A 0.9600
C11 H11B 0.9600
C11 H11C 0.9600
C12 C17 1.386(12)
C12 C13 1.386(12)
C13 C14 1.381(12)
C13 H13 0.9300
C14 C15 1.398(12)
C14 H14 0.9300
C15 C16 1.389(12)
C15 H15 0.9300
C16 C17 1.392(12)
C16 H16 0.9300
C17 H17 0.9300
C18 C19 1.384(12)
C18 C22 1.524(12)
C19 C20 1.388(13)
C19 H19 0.9300
C20 C21 1.499(12)
C21 H21A 0.9600
C21 H21B 0.9600
C21 H21C 0.9600
C22 H22A 0.9600
C22 H22B 0.9600
C22 H22C 0.9600

loop_
_geom_torsion_atom_site_label_1
_geom_torsion_atom_site_label_2
_geom_torsion_atom_site_label_3
_geom_torsion_atom_site_label_4
_geom_torsion
C7 Pt1 O1 C18 174.3(6)
N1 Pt1 O1 C18 164(2)
O2 Pt1 O1 C18 -2.3(6)
C7 Pt1 O2 C20 -147(2)
O1 Pt1 O2 C20 2.4(6)
N1 Pt1 O2 C20 -176.2(6)
C7 Pt1 N1 C1 -177.2(7)
O1 Pt1 N1 C1 -167(2)
O2 Pt1 N1 C1 -0.4(6)
C7 Pt1 N1 C5 0.1(6)
O1 Pt1 N1 C5 10(3)
O2 Pt1 N1 C5 176.9(5)
C5 N1 C1 C2 -2.1(11)
Pt1 N1 C1 C2 175.1(6)
N1 C1 C2 C3 1.0(12)
C1 C2 C3 C4 1.0(12)
C2 C3 C4 C5 -1.7(12)
C1 N1 C5 C4 1.4(11)
Pt1 N1 C5 C4 -176.1(6)
C1 N1 C5 C6 179.0(7)
Pt1 N1 C5 C6 1.5(8)
C3 C4 C5 N1 0.5(12)
C3 C4 C5 C6 -176.6(8)
N1 C5 C6 C7 -3.0(10)
C4 C5 C6 C7 174.3(8)
N1 C5 C6 S1 -174.2(6)
C4 C5 C6 S1 3.1(13)
C9 S1 C6 C7 0.4(6)
C9 S1 C6 C5 171.9(7)
C5 C6 C7 C8 -173.0(7)
S1 C6 C7 C8 -0.4(9)
C5 C6 C7 Pt1 3.2(9)
S1 C6 C7 Pt1 175.7(4)
O1 Pt1 C7 C6 179.3(6)
N1 Pt1 C7 C6 -1.7(6)
O2 Pt1 C7 C6 -31(3)
O1 Pt1 C7 C8 -5.9(9)
N1 Pt1 C7 C8 173.1(9)
O2 Pt1 C7 C8 144(2)
C6 C7 C8 C9 0.2(10)
Pt1 C7 C8 C9 -174.7(7)
C7 C8 C9 S1 0.1(9)
C7 C8 C9 Si1 173.7(6)
C6 S1 C9 C8 -0.2(6)
C6 S1 C9 Si1 -174.2(5)
C10 Si1 C9 C8 -146.2(7)
C11 Si1 C9 C8 -25.0(9)
C12 Si1 C9 C8 94.5(8)
C10 Si1 C9 S1 26.7(6)
C11 Si1 C9 S1 147.9(5)
C12 Si1 C9 S1 -92.6(6)
C10 Si1 C12 C17 39.4(8)
C9 Si1 C12 C17 158.6(6)
C11 Si1 C12 C17 -83.4(7)
C10 Si1 C12 C13 -139.1(7)
C9 Si1 C12 C13 -19.8(8)
C11 Si1 C12 C13 98.2(7)
C17 C12 C13 C14 -0.4(12)
Si1 C12 C13 C14 178.1(7)
C12 C13 C14 C15 -1.5(13)
C13 C14 C15 C16 2.5(13)
C14 C15 C16 C17 -1.7(12)
C13 C12 C17 C16 1.2(12)
Si1 C12 C17 C16 -177.3(6)
C15 C16 C17 C12 -0.2(12)
Pt1 O1 C18 C19 0.9(11)
Pt1 O1 C18 C22 -174.7(5)
O1 C18 C19 C20 1.6(15)
C22 C18 C19 C20 177.0(8)
Pt1 O2 C20 C19 -1.0(11)
Pt1 O2 C20 C21 178.9(5)
C18 C19 C20 O2 -1.5(15)
C18 C19 C20 C21 178.5(8)
